data_1517853
loop_
_publ_author_name
'Velasco, V.'
'Aguil\`a, D.'
'Barrios, L. A.'
'Borilovic, I.'
'Roubeau, O.'
'Ribas-Ari\~no, J.'
'Fumanal, M.'
'Teat, S. J.'
'Arom\'i, G.'

_publ_section_title
;
 New coordination features; a bridging pyridine and the forced shortest
 non-covalent distance between two CO32&#x2212;species
;
_journal_issue 1
_journal_name_full 'Chem. Sci.'
_journal_page_first 123
_journal_paper_doi 10.1039/C4SC02491E
_journal_volume 6
_journal_year 2015
_chemical_formula_moiety 'C144 H108 Co8 Na4 N14 O34, 10(C5 H5 N), 2(B F4)'
_chemical_formula_sum 'C194 H158 B2 Co8 F8 N24 Na4 O34'
_chemical_formula_weight 4106.47
_chemical_name_systematic
;
 ?
;
_space_group_crystal_system monoclinic
_space_group_IT_number 14
_space_group_name_Hall '-P 2ybc'
_space_group_name_H-M_alt 'P 1 21/c 1'
_symmetry_space_group_name_Hall '-P 2ybc'
_symmetry_space_group_name_H-M 'P 1 21/c 1'
_atom_sites_solution_hydrogens geom
_audit_creation_method SHELXL-2013
_cell_angle_alpha 90
_cell_angle_beta 106.780(2)
_cell_angle_gamma 90
_cell_formula_units_Z 2
_cell_length_a 18.4101(7)
_cell_length_b 17.6277(7)
_cell_length_c 30.4003(12)
_cell_measurement_reflns_used 9519
_cell_measurement_temperature 100(2)
_cell_measurement_theta_max 25.63
_cell_measurement_theta_min 2.36
_cell_volume 9445.7(6)
_computing_cell_refinement 'Bruker SAINT'
_computing_data_collection 'Bruker APEX 2'
_computing_data_reduction 'Bruker SAINT'
_computing_structure_refinement 'SHELXL-2013 (Sheldrick, 2013)'
_computing_structure_solution SHELXT
_diffrn_ambient_temperature 100(2)
_diffrn_measured_fraction_theta_full 0.998
_diffrn_measured_fraction_theta_max 0.995
_diffrn_measurement_device_type 'Bruker APEX II QUAZAR'
_diffrn_measurement_method '\w rotation with narrow frames'
_diffrn_radiation_source 'multilayer monochromator ImuS'
_diffrn_radiation_type MoK\a
_diffrn_radiation_wavelength 0.71073
_diffrn_reflns_av_R_equivalents 0.0413
_diffrn_reflns_av_unetI/netI 0.0276
_diffrn_reflns_Laue_measured_fraction_full 0.998
_diffrn_reflns_Laue_measured_fraction_max 0.995
_diffrn_reflns_limit_h_max 22
_diffrn_reflns_limit_h_min -22
_diffrn_reflns_limit_k_max 21
_diffrn_reflns_limit_k_min -21
_diffrn_reflns_limit_l_max 37
_diffrn_reflns_limit_l_min -36
_diffrn_reflns_number 135593
_diffrn_reflns_point_group_measured_fraction_full 0.998
_diffrn_reflns_point_group_measured_fraction_max 0.995
_diffrn_reflns_theta_full 25.650
_diffrn_reflns_theta_max 25.745
_diffrn_reflns_theta_min 1.904
_exptl_absorpt_coefficient_mu 0.776
_exptl_absorpt_correction_T_max 0.745
_exptl_absorpt_correction_T_min 0.633
_exptl_absorpt_correction_type multi-scan
_exptl_absorpt_process_details 'SADABS Bruker AXS Madison WI US'
_exptl_crystal_colour orange
_exptl_crystal_density_diffrn 1.443
_exptl_crystal_description plate
_exptl_crystal_F_000 3955
_exptl_crystal_size_max 0.565
_exptl_crystal_size_mid 0.375
_exptl_crystal_size_min 0.080
_platon_squeeze_details
;
;
_refine_diff_density_max 1.320
_refine_diff_density_min -1.394
_refine_diff_density_rms 0.118
_refine_ls_extinction_method none
_refine_ls_goodness_of_fit_ref 1.029
_refine_ls_hydrogen_treatment constr
_refine_ls_matrix_type full
_refine_ls_number_parameters 1235
_refine_ls_number_reflns 17983
_refine_ls_number_restraints 598
_refine_ls_restrained_S_all 1.060
_refine_ls_R_factor_all 0.1048
_refine_ls_R_factor_gt 0.0895
_refine_ls_shift/su_max 0.001
_refine_ls_shift/su_mean 0.000
_refine_ls_structure_factor_coef Fsqd
_refine_ls_weighting_details 'w=1/[\s^2^(Fo^2^)+(0.1658P)^2^+24.4160P] where P=(Fo^2^+2Fc^2^)/3'
_refine_ls_weighting_scheme calc
_refine_ls_wR_factor_gt 0.2630
_refine_ls_wR_factor_ref 0.2755
_reflns_Friedel_coverage 0.000
_reflns_number_gt 13864
_reflns_number_total 17983
_reflns_threshold_expression 'I > 2\s(I)'
_cod_data_source_file c4sc02491e2.cif
_cod_data_source_block vv253_a
_cod_depositor_comments 'Adding full bibliography for 1517851--1517853.cif.'
_cod_database_code 1517853
_shelx_space_group_comment
;
The symmetry employed for this shelxl refinement is uniquely defined
by the following loop, which should always be used as a source of
symmetry information in preference to the above space-group names.
They are only intended as comments.
;
_shelx_estimated_absorpt_t_min 0.668
_shelx_estimated_absorpt_t_max 0.941

loop_
_space_group_symop_operation_xyz
'x, y, z'
'-x, y+1/2, -z+1/2'
'-x, -y, -z'
'x, -y-1/2, z-1/2'

loop_
_atom_site_label
_atom_site_type_symbol
_atom_site_fract_x
_atom_site_fract_y
_atom_site_fract_z
_atom_site_U_iso_or_equiv
_atom_site_adp_type
_atom_site_occupancy
_atom_site_site_symmetry_order
_atom_site_calc_flag
_atom_site_refinement_flags_posn
_atom_site_refinement_flags_adp
_atom_site_refinement_flags_occupancy
_atom_site_disorder_assembly
_atom_site_disorder_group
Co1 Co 0.22848(4) 0.33662(5) 0.66920(3) 0.0574(2) Uani 1 1 d . . . . .
Co2 Co 0.53232(4) 0.34168(4) 0.61338(2) 0.0422(2) Uani 1 1 d . . . . .
Co3 Co 0.51209(4) 0.50976(4) 0.64339(2) 0.0447(2) Uani 1 1 d . . . . .
Co4 Co 0.73149(4) 0.54019(4) 0.51196(2) 0.04114(19) Uani 1 1 d . . . . .
Na1 Na 0.32239(12) 0.40466(12) 0.59103(7) 0.0487(5) Uani 1 1 d . . . . .
Na2A Na 0.6175(4) 0.4891(3) 0.56259(19) 0.0691(16) Uani 0.5 1 d . U P A 1
Na2B Na 0.6491(3) 0.4768(2) 0.59076(19) 0.0460(9) Uani 0.5 1 d . U P A 2
O1 O 0.1970(3) 0.2425(4) 0.68413(19) 0.0763(14) Uani 1 1 d . . . . .
O2 O 0.2801(2) 0.2958(2) 0.62898(14) 0.0526(9) Uani 1 1 d . . . . .
O3 O 0.42044(19) 0.3096(2) 0.61083(12) 0.0451(8) Uani 1 1 d . . . . .
O4 O 0.6158(2) 0.3531(2) 0.57832(13) 0.0456(8) Uani 1 1 d . . . . .
O5 O 0.7055(2) 0.4358(2) 0.53295(12) 0.0442(8) Uani 1 1 d . . . . .
O6 O 0.7617(2) 0.4926(2) 0.46111(13) 0.0514(9) Uani 1 1 d . . . . .
O7 O 0.1826(3) 0.3792(4) 0.71089(15) 0.0743(14) Uani 1 1 d . . . . .
O8 O 0.2642(2) 0.4311(2) 0.65467(12) 0.0503(9) Uani 1 1 d . . . . .
O9 O 0.3975(2) 0.4925(2) 0.64400(13) 0.0492(9) Uani 1 1 d . . . . .
O10 O 0.5895(2) 0.5721(2) 0.61658(14) 0.0509(9) Uani 1 1 d . . . . .
O11 O 0.6861(2) 0.58995(19) 0.55883(12) 0.0441(8) Uani 1 1 d . . . . .
O12 O 0.7465(2) 0.6414(2) 0.48757(13) 0.0557(10) Uani 1 1 d . . . . .
O13 O 0.5668(2) 0.4153(2) 0.66312(13) 0.0539(9) Uani 1 1 d . . . . .
O14A O 0.6266(8) 0.5630(7) 0.4646(6) 0.075(3) Uani 0.5 1 d D U P A 1
O15A O 0.5136(9) 0.5481(11) 0.4140(4) 0.067(3) Uani 0.5 1 d D U P A 1
O16A O 0.5421(9) 0.5288(8) 0.4947(4) 0.100(3) Uani 0.5 1 d D U P A 1
C72A C 0.5549(9) 0.5467(8) 0.4582(4) 0.068(2) Uani 0.5 1 d D U P A 1
O14B O 0.6261(8) 0.5346(7) 0.4608(6) 0.072(3) Uani 0.5 1 d D U P A 2
O15B O 0.5052(7) 0.5541(9) 0.4229(3) 0.0421(18) Uani 0.5 1 d D U P A 2
O16B O 0.5486(10) 0.4878(9) 0.4941(5) 0.111(3) Uani 0.5 1 d D U P A 2
C72B C 0.5554(9) 0.5256(8) 0.4609(5) 0.076(2) Uani 0.5 1 d D U P A 2
O17 O 0.7349(6) 0.4575(7) 0.6591(3) 0.167(4) Uani 1 1 d . U . . .
N1 N 0.5033(2) 0.2634(2) 0.56186(14) 0.0413(9) Uani 1 1 d . . . . .
N2 N 0.4592(3) 0.6111(3) 0.62271(15) 0.0459(10) Uani 1 1 d . . . . .
N3 N 0.1320(3) 0.3454(3) 0.62093(18) 0.0588(13) Uani 1 1 d . . . . .
N4 N 0.3224(3) 0.3252(4) 0.71982(19) 0.0717(16) Uani 1 1 d . . . . .
N5 N 0.5840(2) 0.2486(3) 0.65876(16) 0.0498(11) Uani 1 1 d . . . . .
N6 N 0.5471(3) 0.5493(3) 0.71372(17) 0.0533(11) Uani 1 1 d . . . . .
N7 N 0.8410(3) 0.5357(3) 0.55849(18) 0.0575(12) Uani 1 1 d . . . . .
C1 C 0.1886(4) 0.1855(6) 0.6576(3) 0.083(2) Uani 1 1 d . U . . .
C2 C 0.1380(5) 0.1263(6) 0.6634(4) 0.110(3) Uani 1 1 d . U . . .
H2A H 0.1116 0.1328 0.6857 0.132 Uiso 1 1 calc R U . . .
C3 C 0.1268(6) 0.0613(7) 0.6378(5) 0.128(3) Uani 1 1 d . U . . .
H3A H 0.0910 0.0252 0.6417 0.154 Uiso 1 1 calc R U . . .
C4 C 0.1669(6) 0.0467(6) 0.6059(5) 0.121(3) Uani 1 1 d . U . . .
H4A H 0.1617 -0.0002 0.5899 0.145 Uiso 1 1 calc R U . . .
C5 C 0.2141(4) 0.1029(4) 0.5987(3) 0.080(2) Uani 1 1 d . . . . .
H5A H 0.2392 0.0951 0.5758 0.096 Uiso 1 1 calc R U . . .
C6 C 0.2270(3) 0.1701(4) 0.6231(3) 0.0664(18) Uani 1 1 d . . . . .
C7 C 0.2822(3) 0.2271(4) 0.6160(2) 0.0507(14) Uani 1 1 d . . . . .
C8 C 0.3358(3) 0.2047(3) 0.59388(19) 0.0467(12) Uani 1 1 d . . . . .
H8A H 0.3296 0.1557 0.5802 0.056 Uiso 1 1 calc R U . . .
C9 C 0.3970(3) 0.2473(3) 0.59010(18) 0.0442(11) Uani 1 1 d . . . . .
C10 C 0.4441(3) 0.2178(3) 0.56071(18) 0.0418(11) Uani 1 1 d . . . . .
C11 C 0.4322(3) 0.1532(3) 0.5339(2) 0.0487(12) Uani 1 1 d . . . . .
H11A H 0.3900 0.1211 0.5321 0.058 Uiso 1 1 calc R U . . .
C12 C 0.4836(3) 0.1364(3) 0.5095(2) 0.0524(13) Uani 1 1 d . . . . .
H12A H 0.4770 0.0916 0.4914 0.063 Uiso 1 1 calc R U . . .
C13 C 0.5436(3) 0.1837(3) 0.51122(19) 0.0477(12) Uani 1 1 d . . . . .
H13A H 0.5786 0.1722 0.4945 0.057 Uiso 1 1 calc R U . . .
C14 C 0.5520(3) 0.2489(3) 0.53818(17) 0.0419(11) Uani 1 1 d . . . . .
C15 C 0.6129(3) 0.3085(3) 0.54491(17) 0.0433(11) Uani 1 1 d . . . . .
C16 C 0.6578(3) 0.3126(3) 0.51572(17) 0.0428(11) Uani 1 1 d . . . . .
H16A H 0.6560 0.2707 0.4957 0.051 Uiso 1 1 calc R U . . .
C17 C 0.7063(3) 0.3732(3) 0.51270(16) 0.0397(10) Uani 1 1 d . . . . .
C18 C 0.7587(3) 0.3626(3) 0.48490(16) 0.0374(10) Uani 1 1 d . . . . .
C19 C 0.7864(3) 0.2881(3) 0.48116(19) 0.0481(12) Uani 1 1 d . . . . .
H19A H 0.7709 0.2476 0.4969 0.058 Uiso 1 1 calc R U . . .
C20 C 0.8356(3) 0.2731(4) 0.4551(2) 0.0593(15) Uani 1 1 d . . . . .
H20A H 0.8527 0.2228 0.4527 0.071 Uiso 1 1 calc R U . . .
C21 C 0.8593(3) 0.3316(4) 0.4328(2) 0.0555(15) Uani 1 1 d . . . . .
H21A H 0.8933 0.3217 0.4152 0.067 Uiso 1 1 calc R U . . .
C22 C 0.8347(3) 0.4036(4) 0.43558(18) 0.0490(13) Uani 1 1 d . . . . .
H22A H 0.8518 0.4428 0.4196 0.059 Uiso 1 1 calc R U . . .
C23 C 0.7844(3) 0.4225(3) 0.46149(17) 0.0441(11) Uani 1 1 d . . . . .
C24 C 0.1629(3) 0.4495(5) 0.7107(2) 0.0658(19) Uani 1 1 d . . . . .
C25 C 0.1081(4) 0.4662(6) 0.7345(2) 0.087(2) Uani 1 1 d . U . . .
H25A H 0.0863 0.4262 0.7474 0.104 Uiso 1 1 calc R U . . .
C26 C 0.0869(4) 0.5401(7) 0.7388(3) 0.096(2) Uani 1 1 d . U . . .
H26A H 0.0511 0.5500 0.7551 0.115 Uiso 1 1 calc R U . . .
C27 C 0.1153(4) 0.5995(7) 0.7204(3) 0.099(2) Uani 1 1 d . U . . .
H27A H 0.0995 0.6500 0.7237 0.119 Uiso 1 1 calc R U . . .
C28 C 0.1685(4) 0.5846(5) 0.6964(3) 0.079(2) Uani 1 1 d . . . . .
H28A H 0.1879 0.6256 0.6830 0.094 Uiso 1 1 calc R U . . .
C29 C 0.1939(3) 0.5098(4) 0.69173(19) 0.0574(16) Uani 1 1 d . . . . .
C30 C 0.2517(3) 0.4978(4) 0.66817(18) 0.0512(14) Uani 1 1 d . . . . .
C31 C 0.2954(3) 0.5585(4) 0.65967(18) 0.0515(14) Uani 1 1 d . . . . .
H31A H 0.2791 0.6081 0.6645 0.062 Uiso 1 1 calc R U . . .
C32 C 0.3599(3) 0.5531(3) 0.64491(18) 0.0470(12) Uani 1 1 d . . . . .
C33 C 0.3917(3) 0.6230(4) 0.62965(18) 0.0498(13) Uani 1 1 d . . . . .
C34 C 0.3579(3) 0.6937(3) 0.62144(19) 0.0513(13) Uani 1 1 d . . . . .
H34A H 0.3100 0.7024 0.6264 0.062 Uiso 1 1 calc R U . . .
C35 C 0.3943(3) 0.7511(4) 0.6060(2) 0.0547(14) Uani 1 1 d . . . . .
H35A H 0.3721 0.8001 0.6007 0.066 Uiso 1 1 calc R U . . .
C36 C 0.4640(3) 0.7376(3) 0.59809(18) 0.0498(13) Uani 1 1 d . . . . .
H36A H 0.4895 0.7767 0.5869 0.060 Uiso 1 1 calc R U . . .
C37 C 0.4955(3) 0.6652(3) 0.60694(18) 0.0477(12) Uani 1 1 d . . . . .
C38 C 0.5679(3) 0.6373(3) 0.5996(2) 0.0496(13) Uani 1 1 d . . . . .
C39 C 0.6060(3) 0.6819(3) 0.5759(2) 0.0508(13) Uani 1 1 d . . . . .
H39A H 0.5891 0.7328 0.5700 0.061 Uiso 1 1 calc R U . . .
C40 C 0.6678(3) 0.6594(3) 0.55961(19) 0.0450(12) Uani 1 1 d . . . . .
C41 C 0.7107(3) 0.7174(3) 0.54342(19) 0.0466(12) Uani 1 1 d . . . . .
C42 C 0.7158(4) 0.7914(4) 0.5632(3) 0.0712(18) Uani 1 1 d . . . . .
H42A H 0.6896 0.8010 0.5854 0.085 Uiso 1 1 calc R U . . .
C43 C 0.7564(5) 0.8489(4) 0.5519(3) 0.082(2) Uani 1 1 d . . . . .
H43A H 0.7577 0.8977 0.5653 0.099 Uiso 1 1 calc R U . . .
C44 C 0.7962(5) 0.8342(5) 0.5200(3) 0.082(2) Uani 1 1 d . . . . .
H44A H 0.8251 0.8735 0.5118 0.098 Uiso 1 1 calc R U . . .
C45 C 0.7942(4) 0.7648(4) 0.5007(2) 0.0635(16) Uani 1 1 d . . . . .
H45A H 0.8230 0.7567 0.4797 0.076 Uiso 1 1 calc R U . . .
C46 C 0.7508(3) 0.7033(3) 0.51024(19) 0.0498(13) Uani 1 1 d . . . . .
C47 C 0.0685(4) 0.3238(5) 0.6308(3) 0.084(2) Uani 1 1 d . . . . .
H47A H 0.0722 0.3094 0.6615 0.100 Uiso 1 1 calc R U . . .
C48 C -0.0011(4) 0.3214(6) 0.5989(4) 0.096(3) Uani 1 1 d . . . . .
H48A H -0.0443 0.3040 0.6071 0.115 Uiso 1 1 calc R U . . .
C49 C -0.0074(6) 0.3444(7) 0.5554(4) 0.112(3) Uani 1 1 d . U . . .
H49A H -0.0549 0.3443 0.5324 0.134 Uiso 1 1 calc R U . . .
C50 C 0.0581(6) 0.3680(8) 0.5459(4) 0.119(3) Uani 1 1 d . U . . .
H50A H 0.0555 0.3853 0.5159 0.142 Uiso 1 1 calc R U . . .
C51 C 0.1258(4) 0.3668(7) 0.5787(2) 0.093(3) Uani 1 1 d . . . . .
H51A H 0.1701 0.3818 0.5710 0.112 Uiso 1 1 calc R U . . .
C52 C 0.3181(4) 0.2965(6) 0.7597(3) 0.088(3) Uani 1 1 d . . . . .
H52A H 0.2699 0.2827 0.7627 0.105 Uiso 1 1 calc R U . . .
C53 C 0.3819(5) 0.2864(7) 0.7968(3) 0.109(3) Uani 1 1 d . U . . .
H53A H 0.3780 0.2627 0.8241 0.130 Uiso 1 1 calc R U . . .
C54 C 0.4517(5) 0.3115(7) 0.7935(3) 0.114(3) Uani 1 1 d . U . . .
H54A H 0.4956 0.3087 0.8192 0.136 Uiso 1 1 calc R U . . .
C55 C 0.4561(4) 0.3405(6) 0.7521(3) 0.094(3) Uani 1 1 d . . . . .
H55A H 0.5033 0.3567 0.7486 0.113 Uiso 1 1 calc R U . . .
C56 C 0.3900(4) 0.3456(5) 0.7158(2) 0.080(2) Uani 1 1 d . . . . .
H56A H 0.3931 0.3643 0.6871 0.097 Uiso 1 1 calc R U . . .
C57 C 0.6460(4) 0.2148(4) 0.6562(2) 0.0661(17) Uani 1 1 d . . . . .
H57A H 0.6667 0.2291 0.6322 0.079 Uiso 1 1 calc R U . . .
C58 C 0.6833(5) 0.1587(5) 0.6869(3) 0.090(3) Uani 1 1 d . . . . .
H58A H 0.7283 0.1357 0.6840 0.108 Uiso 1 1 calc R U . . .
C59 C 0.6534(5) 0.1381(5) 0.7212(3) 0.090(2) Uani 1 1 d . . . . .
H59A H 0.6763 0.0991 0.7422 0.107 Uiso 1 1 calc R U . . .
C60 C 0.5890(5) 0.1749(5) 0.7249(3) 0.084(2) Uani 1 1 d . . . . .
H60A H 0.5684 0.1633 0.7494 0.101 Uiso 1 1 calc R U . . .
C61 C 0.5555(4) 0.2283(4) 0.6928(2) 0.0661(17) Uani 1 1 d . . . . .
H61A H 0.5102 0.2519 0.6948 0.079 Uiso 1 1 calc R U . . .
C62 C 0.5129(4) 0.5257(6) 0.7439(2) 0.081(2) Uani 1 1 d . . . . .
H62A H 0.4668 0.4982 0.7332 0.098 Uiso 1 1 calc R U . . .
C63 C 0.5419(5) 0.5394(6) 0.7910(3) 0.092(3) Uani 1 1 d . . . . .
H63A H 0.5161 0.5207 0.8117 0.110 Uiso 1 1 calc R U . . .
C64 C 0.6052(6) 0.5785(5) 0.8066(3) 0.089(2) Uani 1 1 d . . . . .
H64A H 0.6245 0.5909 0.8383 0.107 Uiso 1 1 calc R U . . .
C65 C 0.6418(7) 0.6002(7) 0.7757(3) 0.118(3) Uani 1 1 d . U . . .
H65A H 0.6891 0.6259 0.7861 0.142 Uiso 1 1 calc R U . . .
C66 C 0.6109(6) 0.5854(6) 0.7296(3) 0.108(3) Uani 1 1 d . U . . .
H66A H 0.6372 0.6021 0.7087 0.130 Uiso 1 1 calc R U . . .
C67A C 0.8608(11) 0.5209(10) 0.5982(8) 0.096(4) Uani 0.571(11) 1 d . U P B 1
H67A H 0.8217 0.5159 0.6127 0.115 Uiso 0.571(11) 1 calc R U P B 1
C68A C 0.9362(11) 0.5096(12) 0.6269(8) 0.100(3) Uani 0.571(11) 1 d . U P B 1
H68A H 0.9450 0.4927 0.6577 0.120 Uiso 0.571(11) 1 calc R U P B 1
C69A C 0.9857(12) 0.5212(12) 0.6126(8) 0.096(3) Uani 0.571(11) 1 d . U P B 1
H69A H 1.0354 0.5261 0.6330 0.115 Uiso 0.571(11) 1 calc R U P B 1
C70A C 0.9736(8) 0.5284(11) 0.5645(6) 0.093(3) Uani 0.571(11) 1 d . U P B 1
H70A H 1.0140 0.5303 0.5509 0.112 Uiso 0.571(11) 1 calc R U P B 1
C71A C 0.8997(7) 0.5324(10) 0.5396(5) 0.087(3) Uani 0.571(11) 1 d . U P B 1
H71A H 0.8881 0.5328 0.5070 0.105 Uiso 0.571(11) 1 calc R U P B 1
C67B C 0.8530(15) 0.4909(14) 0.5958(10) 0.092(4) Uani 0.429(11) 1 d . U P B 2
H67B H 0.8137 0.4587 0.5995 0.110 Uiso 0.429(11) 1 calc R U P B 2
C68B C 0.9183(15) 0.4920(17) 0.6267(11) 0.099(4) Uani 0.429(11) 1 d . U P B 2
H68B H 0.9268 0.4633 0.6542 0.119 Uiso 0.429(11) 1 calc R U P B 2
C69B C 0.9940(16) 0.5502(17) 0.6161(11) 0.096(3) Uani 0.429(11) 1 d . U P B 2
H69B H 1.0465 0.5500 0.6325 0.115 Uiso 0.429(11) 1 calc R U P B 2
C70B C 0.9658(11) 0.5841(15) 0.5875(8) 0.096(3) Uani 0.429(11) 1 d . U P B 2
H70B H 0.9969 0.6218 0.5797 0.115 Uiso 0.429(11) 1 calc R U P B 2
C71B C 0.8913(10) 0.5834(14) 0.5591(7) 0.090(4) Uani 0.429(11) 1 d . U P B 2
H71B H 0.8771 0.6240 0.5378 0.108 Uiso 0.429(11) 1 calc R U P B 2
B1 B 0.3806(7) 0.9508(5) 0.5647(4) 0.129(2) Uani 1 1 d D U . . .
F1 F 0.4182(4) 0.9719(3) 0.5350(2) 0.1237(18) Uani 1 1 d D U . . .
F2 F 0.3312(4) 0.8943(3) 0.5445(3) 0.154(2) Uani 1 1 d D U . . .
F3 F 0.4327(6) 0.9251(4) 0.6044(3) 0.191(3) Uani 1 1 d D U . . .
F4 F 0.3451(6) 1.0099(5) 0.5761(4) 0.205(3) Uani 1 1 d D U . . .
N1S N 0.3406(3) 0.8705(4) 0.7377(2) 0.0774(17) Uani 1 1 d . . . . .
C1S C 0.3333(5) 0.8825(5) 0.6933(3) 0.086(2) Uani 1 1 d . . . . .
H1SA H 0.3749 0.9051 0.6856 0.103 Uiso 1 1 calc R U . . .
C2S C 0.2710(5) 0.8649(6) 0.6583(3) 0.091(3) Uani 1 1 d . . . . .
H2SA H 0.2683 0.8784 0.6276 0.109 Uiso 1 1 calc R U . . .
C3S C 0.2131(6) 0.8281(8) 0.6674(4) 0.120(4) Uani 1 1 d . . . . .
H3SA H 0.1694 0.8133 0.6436 0.143 Uiso 1 1 calc R U . . .
C4S C 0.2201(6) 0.8128(8) 0.7132(5) 0.133(4) Uani 1 1 d . . . . .
H4SA H 0.1815 0.7865 0.7220 0.160 Uiso 1 1 calc R U . . .
C5S C 0.2840(5) 0.8368(6) 0.7450(3) 0.103(3) Uani 1 1 d . . . . .
H5SA H 0.2868 0.8273 0.7762 0.124 Uiso 1 1 calc R U . . .
N2S N 0.8531(5) 0.3262(4) 0.6705(3) 0.149(3) Uani 1 1 d G U . C 2
C6S C 0.8064(4) 0.2981(5) 0.6293(3) 0.122(3) Uani 1 1 d G U . C 2
H6S H 0.7669 0.3287 0.6108 0.147 Uiso 1 1 calc R U . C 2
C7S C 0.8176(4) 0.2251(5) 0.6152(3) 0.126(3) Uani 1 1 d G U . C 2
H7S H 0.7857 0.2059 0.5870 0.151 Uiso 1 1 calc R U . C 2
C8S C 0.8755(5) 0.1803(4) 0.6423(3) 0.138(3) Uani 1 1 d G U . C 2
H8S H 0.8832 0.1304 0.6326 0.166 Uiso 1 1 calc R U . C 2
C9S C 0.9222(4) 0.2084(6) 0.6835(3) 0.146(3) Uani 1 1 d G U . C 2
H9S H 0.9618 0.1777 0.7020 0.175 Uiso 1 1 calc R U . C 2
C10S C 0.9110(5) 0.2813(6) 0.6976(2) 0.158(4) Uani 1 1 d G U . C 2
H10S H 0.9429 0.3006 0.7258 0.190 Uiso 1 1 calc R U . C 2
N3S N 0.8070(11) 0.5913(9) 0.6936(6) 0.157(5) Uani 0.5 1 d G U P D 2
C11S C 0.7757(8) 0.6579(12) 0.6716(5) 0.155(5) Uani 0.5 1 d G U P D 2
H11B H 0.7281 0.6567 0.6487 0.186 Uiso 0.5 1 calc R U P D 2
C12S C 0.8141(11) 0.7262(10) 0.6832(6) 0.151(5) Uani 0.5 1 d G U P D 2
H12B H 0.7927 0.7717 0.6682 0.181 Uiso 0.5 1 calc R U P D 2
C13S C 0.8838(11) 0.7280(9) 0.7168(7) 0.148(5) Uani 0.5 1 d G U P D 2
H13B H 0.9101 0.7748 0.7247 0.177 Uiso 0.5 1 calc R U P D 2
C14S C 0.9151(8) 0.6615(12) 0.7387(5) 0.147(5) Uani 0.5 1 d G U P D 2
H14A H 0.9627 0.6627 0.7617 0.177 Uiso 0.5 1 calc R U P D 2
C15S C 0.8767(11) 0.5931(10) 0.7271(6) 0.154(5) Uani 0.5 1 d G U P D 2
H15A H 0.8981 0.5476 0.7421 0.185 Uiso 0.5 1 calc R U P D 2
N4S N 0.7014(6) -0.0431(5) 0.6654(3) 0.166(3) Uani 1 1 d G U . . .
C16S C 0.7596(5) -0.0102(5) 0.6513(3) 0.158(3) Uani 1 1 d G U . . .
H16B H 0.8106 -0.0141 0.6701 0.190 Uiso 1 1 calc R U . . .
C17S C 0.7430(5) 0.0286(5) 0.6098(3) 0.153(3) Uani 1 1 d G U . . .
H17A H 0.7828 0.0511 0.6001 0.184 Uiso 1 1 calc R U . . .
C18S C 0.6684(6) 0.0344(5) 0.5824(3) 0.158(3) Uani 1 1 d G U . . .
H18A H 0.6571 0.0609 0.5540 0.190 Uiso 1 1 calc R U . . .
C19S C 0.6103(5) 0.0014(6) 0.5965(3) 0.163(3) Uani 1 1 d G U . . .
H19B H 0.5593 0.0054 0.5778 0.195 Uiso 1 1 calc R U . . .
C20S C 0.6268(5) -0.0373(5) 0.6380(4) 0.166(3) Uani 1 1 d G U . . .
H20B H 0.5871 -0.0599 0.6477 0.200 Uiso 1 1 calc R U . . .

loop_
_atom_site_aniso_label
_atom_site_aniso_U_11
_atom_site_aniso_U_22
_atom_site_aniso_U_33
_atom_site_aniso_U_23
_atom_site_aniso_U_13
_atom_site_aniso_U_12
Co1 0.0382(4) 0.0869(6) 0.0488(5) 0.0199(4) 0.0152(3) 0.0079(4)
Co2 0.0375(4) 0.0456(4) 0.0412(4) -0.0011(3) 0.0080(3) -0.0029(3)
Co3 0.0400(4) 0.0491(4) 0.0433(4) -0.0023(3) 0.0096(3) 0.0045(3)
Co4 0.0338(3) 0.0473(4) 0.0400(4) -0.0006(3) 0.0070(3) 0.0007(3)
Na1 0.0487(11) 0.0551(12) 0.0387(11) 0.0005(9) 0.0071(9) 0.0010(9)
Na2A 0.130(5) 0.040(2) 0.040(2) -0.002(2) 0.029(3) 0.037(3)
Na2B 0.054(2) 0.0270(18) 0.069(2) -0.004(2) 0.0363(19) -0.0025(17)
O1 0.058(3) 0.100(4) 0.080(3) 0.031(3) 0.035(3) 0.001(3)
O2 0.0391(19) 0.063(3) 0.059(2) 0.0131(19) 0.0207(17) -0.0005(17)
O3 0.0347(17) 0.052(2) 0.045(2) -0.0029(16) 0.0059(15) -0.0033(15)
O4 0.0393(18) 0.053(2) 0.044(2) -0.0109(16) 0.0126(15) -0.0081(15)
O5 0.0453(19) 0.0468(19) 0.0440(19) -0.0043(16) 0.0182(16) -0.0024(15)
O6 0.059(2) 0.052(2) 0.045(2) 0.0022(16) 0.0192(18) 0.0009(18)
O7 0.054(3) 0.127(5) 0.048(2) 0.023(3) 0.024(2) 0.015(3)
O8 0.0380(18) 0.077(3) 0.0353(18) 0.0049(18) 0.0096(15) 0.0050(18)
O9 0.0372(18) 0.059(2) 0.049(2) -0.0040(17) 0.0086(16) 0.0066(16)
O10 0.045(2) 0.044(2) 0.065(2) 0.0084(18) 0.0184(18) 0.0099(16)
O11 0.0470(19) 0.0388(18) 0.046(2) 0.0050(15) 0.0124(16) 0.0041(15)
O12 0.063(2) 0.061(2) 0.045(2) 0.0051(18) 0.0177(19) -0.0054(19)
O13 0.057(2) 0.057(2) 0.039(2) -0.0050(17) -0.0009(17) 0.0055(18)
O14A 0.074(3) 0.072(7) 0.061(5) -0.005(6) -0.007(3) 0.013(5)
O15A 0.071(5) 0.056(5) 0.059(4) 0.001(5) -0.007(4) 0.023(4)
O16A 0.120(5) 0.103(7) 0.069(4) 0.025(5) 0.016(3) 0.014(6)
C72A 0.077(4) 0.059(5) 0.056(3) 0.012(4) -0.002(3) 0.006(5)
O14B 0.071(3) 0.070(7) 0.057(5) -0.008(5) -0.013(3) 0.007(5)
O15B 0.051(3) 0.045(4) 0.036(3) -0.021(3) 0.023(3) 0.009(3)
O16B 0.123(6) 0.106(7) 0.092(4) 0.037(5) 0.012(4) 0.007(7)
C72B 0.080(3) 0.073(6) 0.069(3) 0.003(4) 0.011(3) 0.020(5)
O17 0.177(9) 0.223(11) 0.083(4) 0.018(6) 0.009(4) 0.023(8)
N1 0.037(2) 0.046(2) 0.038(2) -0.0029(17) 0.0050(17) -0.0049(17)
N2 0.046(2) 0.051(2) 0.039(2) -0.0006(19) 0.0093(19) 0.012(2)
N3 0.040(2) 0.078(3) 0.058(3) 0.007(2) 0.013(2) -0.002(2)
N4 0.048(3) 0.107(5) 0.057(3) 0.032(3) 0.011(2) 0.020(3)
N5 0.039(2) 0.051(3) 0.051(3) 0.004(2) 0.001(2) -0.0044(19)
N6 0.051(3) 0.054(3) 0.048(3) -0.007(2) 0.004(2) 0.003(2)
N7 0.047(3) 0.072(3) 0.050(3) 0.009(2) 0.008(2) 0.004(2)
C1 0.042(3) 0.107(5) 0.103(6) 0.051(4) 0.028(4) -0.001(3)
C2 0.072(4) 0.122(5) 0.146(7) 0.050(5) 0.047(5) -0.019(4)
C3 0.095(5) 0.125(6) 0.173(8) 0.040(5) 0.053(5) -0.037(5)
C4 0.099(6) 0.103(6) 0.168(9) 0.022(5) 0.048(5) -0.045(5)
C5 0.061(4) 0.074(5) 0.102(6) 0.017(4) 0.019(4) -0.018(3)
C6 0.039(3) 0.068(4) 0.089(5) 0.026(4) 0.015(3) -0.009(3)
C7 0.028(2) 0.064(4) 0.054(3) 0.020(3) 0.002(2) -0.003(2)
C8 0.040(3) 0.046(3) 0.047(3) 0.009(2) 0.002(2) -0.001(2)
C9 0.035(2) 0.047(3) 0.046(3) 0.007(2) 0.005(2) -0.002(2)
C10 0.031(2) 0.043(3) 0.046(3) 0.005(2) 0.003(2) -0.003(2)
C11 0.040(3) 0.043(3) 0.059(3) 0.003(2) 0.008(2) -0.006(2)
C12 0.053(3) 0.039(3) 0.063(4) -0.004(2) 0.013(3) -0.004(2)
C13 0.047(3) 0.047(3) 0.045(3) 0.002(2) 0.007(2) 0.006(2)
C14 0.037(2) 0.047(3) 0.037(3) 0.003(2) 0.004(2) -0.003(2)
C15 0.042(3) 0.049(3) 0.037(3) -0.005(2) 0.008(2) -0.003(2)
C16 0.038(2) 0.049(3) 0.039(3) -0.010(2) 0.006(2) -0.004(2)
C17 0.033(2) 0.049(3) 0.033(2) -0.002(2) 0.0029(19) 0.003(2)
C18 0.029(2) 0.050(3) 0.032(2) -0.007(2) 0.0076(18) -0.0023(19)
C19 0.045(3) 0.055(3) 0.042(3) -0.003(2) 0.009(2) 0.005(2)
C20 0.044(3) 0.080(4) 0.052(3) -0.010(3) 0.010(3) 0.016(3)
C21 0.037(3) 0.085(4) 0.047(3) -0.007(3) 0.015(2) 0.006(3)
C22 0.034(2) 0.073(4) 0.039(3) -0.004(2) 0.010(2) -0.004(2)
C23 0.036(2) 0.059(3) 0.034(3) -0.005(2) 0.005(2) -0.001(2)
C24 0.036(3) 0.122(6) 0.034(3) 0.002(3) 0.002(2) 0.011(3)
C25 0.045(3) 0.161(6) 0.054(4) -0.007(4) 0.015(3) 0.012(4)
C26 0.045(3) 0.168(6) 0.082(5) -0.023(4) 0.028(3) 0.013(4)
C27 0.049(4) 0.147(6) 0.106(6) -0.041(5) 0.031(4) 0.003(4)
C28 0.042(3) 0.106(6) 0.092(5) -0.040(5) 0.026(3) -0.009(3)
C29 0.030(2) 0.099(5) 0.038(3) -0.018(3) 0.002(2) 0.003(3)
C30 0.031(2) 0.085(4) 0.030(3) -0.005(3) -0.003(2) 0.010(3)
C31 0.038(3) 0.072(4) 0.038(3) -0.013(3) 0.000(2) 0.013(3)
C32 0.038(3) 0.061(3) 0.037(3) -0.012(2) 0.002(2) 0.006(2)
C33 0.036(3) 0.069(4) 0.038(3) -0.010(2) 0.000(2) 0.011(2)
C34 0.039(3) 0.061(3) 0.046(3) -0.010(3) 0.000(2) 0.017(2)
C35 0.049(3) 0.060(3) 0.045(3) -0.012(3) -0.002(2) 0.018(3)
C36 0.056(3) 0.049(3) 0.039(3) -0.004(2) 0.005(2) 0.009(2)
C37 0.053(3) 0.049(3) 0.038(3) -0.003(2) 0.008(2) 0.013(2)
C38 0.052(3) 0.042(3) 0.056(3) 0.003(2) 0.017(3) 0.010(2)
C39 0.058(3) 0.039(3) 0.054(3) 0.002(2) 0.014(3) 0.007(2)
C40 0.050(3) 0.036(3) 0.044(3) 0.001(2) 0.005(2) -0.006(2)
C41 0.045(3) 0.046(3) 0.046(3) 0.001(2) 0.009(2) -0.005(2)
C42 0.081(5) 0.054(4) 0.080(5) -0.009(3) 0.025(4) -0.011(3)
C43 0.097(6) 0.057(4) 0.091(6) -0.016(4) 0.024(5) -0.024(4)
C44 0.084(5) 0.075(5) 0.081(5) 0.008(4) 0.016(4) -0.034(4)
C45 0.059(4) 0.070(4) 0.057(4) 0.008(3) 0.010(3) -0.014(3)
C46 0.047(3) 0.053(3) 0.043(3) 0.010(2) 0.003(2) -0.006(2)
C47 0.042(3) 0.120(7) 0.092(6) 0.033(5) 0.025(4) 0.005(4)
C48 0.039(4) 0.126(7) 0.119(8) 0.005(6) 0.018(4) -0.007(4)
C49 0.072(4) 0.175(7) 0.079(5) -0.017(5) 0.009(4) -0.015(4)
C50 0.086(4) 0.191(7) 0.077(5) -0.001(5) 0.019(4) -0.013(5)
C51 0.050(4) 0.179(9) 0.045(4) 0.003(5) 0.004(3) -0.012(5)
C52 0.060(4) 0.137(8) 0.065(4) 0.039(5) 0.018(3) 0.016(4)
C53 0.084(4) 0.159(6) 0.077(4) 0.046(4) 0.014(4) 0.023(4)
C54 0.074(4) 0.178(8) 0.075(5) 0.045(5) 0.000(4) 0.021(5)
C55 0.044(4) 0.163(9) 0.068(5) 0.028(5) 0.005(3) 0.014(4)
C56 0.043(3) 0.142(7) 0.054(4) 0.026(4) 0.010(3) 0.020(4)
C57 0.061(4) 0.074(4) 0.055(4) 0.003(3) 0.005(3) 0.016(3)
C58 0.091(6) 0.094(6) 0.074(5) 0.005(4) 0.007(4) 0.033(5)
C59 0.095(6) 0.085(5) 0.075(5) 0.029(4) 0.003(5) 0.015(5)
C60 0.086(5) 0.092(6) 0.064(5) 0.026(4) 0.005(4) -0.003(4)
C61 0.052(3) 0.083(5) 0.057(4) 0.018(3) 0.005(3) -0.008(3)
C62 0.056(4) 0.134(7) 0.053(4) -0.008(4) 0.013(3) -0.002(4)
C63 0.075(5) 0.148(8) 0.052(4) -0.015(5) 0.019(4) 0.004(5)
C64 0.112(7) 0.097(6) 0.054(4) -0.017(4) 0.017(4) -0.024(5)
C65 0.126(5) 0.134(6) 0.079(4) -0.018(4) 0.005(4) -0.063(5)
C66 0.119(5) 0.126(5) 0.074(4) -0.013(4) 0.018(4) -0.064(5)
C67A 0.060(4) 0.136(10) 0.083(6) 0.015(7) 0.007(5) -0.021(7)
C68A 0.065(5) 0.136(9) 0.083(5) 0.020(6) -0.002(4) -0.026(6)
C69A 0.056(4) 0.126(9) 0.088(5) 0.025(6) -0.006(4) -0.019(6)
C70A 0.050(4) 0.131(8) 0.087(5) 0.008(6) 0.001(4) -0.017(5)
C71A 0.050(4) 0.126(9) 0.076(6) -0.005(6) 0.001(4) -0.029(6)
C67B 0.068(6) 0.123(10) 0.074(6) 0.019(8) 0.005(5) -0.039(7)
C68B 0.069(6) 0.131(9) 0.083(6) 0.022(6) -0.001(5) -0.030(6)
C69B 0.052(5) 0.131(9) 0.087(6) 0.016(6) -0.006(5) -0.023(6)
C70B 0.056(5) 0.128(8) 0.090(6) 0.021(5) 0.000(4) -0.027(5)
C71B 0.053(5) 0.122(9) 0.084(6) 0.020(6) 0.002(5) -0.018(6)
B1 0.185(7) 0.050(4) 0.177(6) 0.026(4) 0.093(4) -0.003(3)
F1 0.169(5) 0.078(3) 0.151(4) -0.021(3) 0.089(4) -0.009(3)
F2 0.153(5) 0.089(3) 0.214(6) 0.047(4) 0.041(4) -0.010(3)
F3 0.283(8) 0.102(4) 0.166(5) 0.022(4) 0.027(5) -0.063(4)
F4 0.244(8) 0.145(5) 0.297(9) -0.032(5) 0.190(6) 0.011(4)
N1S 0.061(3) 0.084(4) 0.076(4) 0.014(3) 0.001(3) -0.003(3)
C1S 0.073(5) 0.086(5) 0.096(6) -0.007(5) 0.018(4) 0.006(4)
C2S 0.066(5) 0.122(7) 0.078(5) -0.005(5) 0.012(4) 0.031(5)
C3S 0.077(6) 0.168(11) 0.097(8) -0.044(7) -0.001(5) 0.002(6)
C4S 0.077(6) 0.181(12) 0.133(10) 0.011(9) 0.014(6) -0.039(7)
C5S 0.081(6) 0.129(8) 0.085(6) 0.033(6) -0.001(5) -0.017(5)
N2S 0.133(7) 0.175(7) 0.138(7) 0.015(5) 0.038(5) 0.006(5)
C6S 0.085(5) 0.144(6) 0.142(6) 0.031(5) 0.039(4) -0.002(5)
C7S 0.086(5) 0.145(6) 0.149(7) 0.027(5) 0.037(4) 0.001(5)
C8S 0.103(6) 0.155(7) 0.159(8) 0.038(6) 0.044(5) 0.010(5)
C9S 0.116(6) 0.185(7) 0.137(7) 0.059(6) 0.037(5) 0.010(6)
C10S 0.137(7) 0.200(8) 0.130(7) 0.030(6) 0.026(5) 0.000(7)
N3S 0.154(8) 0.183(8) 0.130(8) -0.030(7) 0.036(6) 0.025(7)
C11S 0.152(9) 0.188(9) 0.126(9) -0.028(8) 0.040(7) 0.029(7)
C12S 0.145(9) 0.186(8) 0.127(9) -0.020(8) 0.048(7) 0.030(8)
C13S 0.141(9) 0.188(9) 0.124(9) -0.021(8) 0.053(7) 0.025(8)
C14S 0.138(9) 0.185(10) 0.123(9) -0.028(8) 0.045(7) 0.027(7)
C15S 0.149(9) 0.185(9) 0.127(9) -0.028(8) 0.039(7) 0.025(7)
N4S 0.169(6) 0.141(6) 0.154(6) -0.025(5) -0.009(5) 0.020(6)
C16S 0.160(6) 0.137(7) 0.143(6) -0.027(5) -0.011(5) 0.031(6)
C17S 0.161(6) 0.130(6) 0.138(6) -0.033(5) -0.003(5) 0.043(5)
C18S 0.165(6) 0.136(6) 0.141(6) -0.028(5) -0.008(5) 0.040(6)
C19S 0.165(6) 0.138(6) 0.150(6) -0.037(5) -0.011(5) 0.026(5)
C20S 0.167(6) 0.136(6) 0.161(6) -0.030(5) -0.009(5) 0.012(6)

loop_
_atom_type_symbol
_atom_type_description
_atom_type_scat_dispersion_real
_atom_type_scat_dispersion_imag
_atom_type_scat_source
C C 0.0033 0.0016 'International Tables Vol C Tables 4.2.6.8 and 6.1.1.4'
H H 0.0000 0.0000 'International Tables Vol C Tables 4.2.6.8 and 6.1.1.4'
B B 0.0013 0.0007 'International Tables Vol C Tables 4.2.6.8 and 6.1.1.4'
N N 0.0061 0.0033 'International Tables Vol C Tables 4.2.6.8 and 6.1.1.4'
O O 0.0106 0.0060 'International Tables Vol C Tables 4.2.6.8 and 6.1.1.4'
F F 0.0171 0.0103 'International Tables Vol C Tables 4.2.6.8 and 6.1.1.4'
Na Na 0.0362 0.0249 'International Tables Vol C Tables 4.2.6.8 and 6.1.1.4'
Co Co 0.3494 0.9721 'International Tables Vol C Tables 4.2.6.8 and 6.1.1.4'

loop_
_geom_angle_atom_site_label_1
_geom_angle_atom_site_label_2
_geom_angle_atom_site_label_3
_geom_angle
_geom_angle_site_symmetry_1
_geom_angle_site_symmetry_3
O1 Co1 O7 87.7(3) . .
O1 Co1 O8 177.90(19) . .
O7 Co1 O8 93.4(2) . .
O1 Co1 O2 93.9(2) . .
O7 Co1 O2 176.8(2) . .
O8 Co1 O2 84.85(17) . .
O1 Co1 N3 88.5(2) . .
O7 Co1 N3 89.2(2) . .
O8 Co1 N3 93.28(19) . .
O2 Co1 N3 93.5(2) . .
O1 Co1 N4 89.0(3) . .
O7 Co1 N4 88.7(2) . .
O8 Co1 N4 89.2(2) . .
O2 Co1 N4 88.6(2) . .
N3 Co1 N4 176.9(2) . .
O1 Co1 Na1 135.79(19) . .
O7 Co1 Na1 136.42(19) . .
O8 Co1 Na1 43.23(12) . .
O2 Co1 Na1 42.21(13) . .
N3 Co1 Na1 89.05(15) . .
N4 Co1 Na1 94.07(17) . .
O13 Co2 N1 176.42(17) . .
O13 Co2 O3 107.49(16) . .
N1 Co2 O3 75.82(15) . .
O13 Co2 O4 101.90(16) . .
N1 Co2 O4 75.20(15) . .
O3 Co2 O4 147.92(14) . .
O13 Co2 O15B 79.3(3) . 3_666
N1 Co2 O15B 102.1(3) . 3_666
O3 Co2 O15B 92.5(4) . 3_666
O4 Co2 O15B 80.4(3) . 3_666
O13 Co2 N5 91.45(17) . .
N1 Co2 N5 86.94(18) . .
O3 Co2 N5 93.69(16) . .
O4 Co2 N5 98.21(17) . .
O15B Co2 N5 170.1(4) 3_666 .
O13 Co2 O15A 73.0(4) . 3_666
N1 Co2 O15A 108.8(4) . 3_666
O3 Co2 O15A 87.6(5) . 3_666
O4 Co2 O15A 88.9(5) . 3_666
N5 Co2 O15A 164.0(4) . 3_666
O13 Co2 Na2B 67.02(15) . .
N1 Co2 Na2B 110.99(15) . .
O3 Co2 Na2B 147.48(13) . .
O4 Co2 Na2B 40.59(12) . .
O15B Co2 Na2B 55.1(4) 3_666 .
N5 Co2 Na2B 117.97(15) . .
O13 Co2 Na2A 76.63(15) . .
N1 Co2 Na2A 102.02(14) . .
O3 Co2 Na2A 135.76(15) . .
O4 Co2 Na2A 41.17(13) . .
N5 Co2 Na2A 130.54(16) . .
O15A Co2 Na2A 50.5(5) 3_666 .
O13 Co3 O15A 78.4(4) . 3_666
O13 Co3 N2 177.45(19) . .
O15A Co3 N2 102.1(4) 3_666 .
O13 Co3 O9 107.38(17) . .
O15A Co3 O9 87.0(5) 3_666 .
N2 Co3 O9 75.15(17) . .
O13 Co3 O10 102.40(16) . .
O15A Co3 O10 86.8(6) 3_666 .
N2 Co3 O10 75.19(16) . .
O9 Co3 O10 147.66(15) . .
O13 Co3 N6 89.50(17) . .
O15A Co3 N6 167.3(5) 3_666 .
N2 Co3 N6 90.09(18) . .
O9 Co3 N6 92.87(17) . .
O10 Co3 N6 99.80(18) . .
O13 Co3 O15B 77.0(4) . 3_666
N2 Co3 O15B 103.3(4) . 3_666
O9 Co3 O15B 92.9(4) . 3_666
O10 Co3 O15B 81.6(4) . 3_666
N6 Co3 O15B 166.4(4) . 3_666
O13 Co3 Na2B 67.17(15) . .
N2 Co3 Na2B 110.87(15) . .
O9 Co3 Na2B 147.88(14) . .
O10 Co3 Na2B 40.80(12) . .
N6 Co3 Na2B 118.06(16) . .
O15B Co3 Na2B 55.0(3) 3_666 .
O13 Co3 Na2A 77.82(15) . .
O15A Co3 Na2A 51.1(6) 3_666 .
N2 Co3 Na2A 100.56(15) . .
O9 Co3 Na2A 136.67(16) . .
O10 Co3 Na2A 40.00(14) . .
N6 Co3 Na2A 130.45(18) . .
O6 Co4 O12 89.34(17) . .
O6 Co4 O11 172.47(16) . .
O12 Co4 O11 90.19(16) . .
O6 Co4 O5 90.36(15) . .
O12 Co4 O5 174.44(16) . .
O11 Co4 O5 89.38(14) . .
O6 Co4 O14A 87.4(5) . .
O12 Co4 O14A 76.6(4) . .
O11 Co4 O14A 85.2(5) . .
O5 Co4 O14A 97.8(4) . .
O6 Co4 N7 94.51(19) . .
O12 Co4 N7 94.35(19) . .
O11 Co4 N7 93.02(18) . .
O5 Co4 N7 91.20(18) . .
O14A Co4 N7 170.8(4) . .
O6 Co4 O14B 79.0(5) . .
O12 Co4 O14B 87.9(4) . .
O11 Co4 O14B 93.5(5) . .
O5 Co4 O14B 86.6(4) . .
N7 Co4 O14B 173.1(4) . .
O6 Co4 Na2A 130.90(15) . .
O12 Co4 Na2A 129.80(15) . .
O11 Co4 Na2A 45.73(13) . .
O5 Co4 Na2A 47.65(12) . .
O14A Co4 Na2A 76.9(5) . .
N7 Co4 Na2A 108.20(19) . .
O6 Co4 Na1 55.40(12) . 3_666
O12 Co4 Na1 52.32(13) . 3_666
O11 Co4 Na1 119.01(11) . 3_666
O5 Co4 Na1 123.47(11) . 3_666
O14A Co4 Na1 44.9(5) . 3_666
N7 Co4 Na1 130.18(15) . 3_666
O14B Co4 Na1 47.4(5) . 3_666
Na2A Co4 Na1 121.55(13) . 3_666
O6 Co4 Na2B 134.51(13) . .
O12 Co4 Na2B 134.69(14) . .
O11 Co4 Na2B 44.75(12) . .
O5 Co4 Na2B 44.63(11) . .
N7 Co4 Na2B 92.88(17) . .
O14B Co4 Na2B 90.1(5) . .
Na1 Co4 Na2B 136.89(10) 3_666 .
O14A Na1 O9 93.3(4) 3_666 .
O14B Na1 O9 83.5(3) 3_666 .
O14A Na1 O3 85.3(4) 3_666 .
O14B Na1 O3 93.8(4) 3_666 .
O9 Na1 O3 92.07(14) . .
O14A Na1 O2 143.9(4) 3_666 .
O14B Na1 O2 156.7(4) 3_666 .
O9 Na1 O2 112.93(16) . .
O3 Na1 O2 70.05(14) . .
O14A Na1 O12 64.3(4) 3_666 3_666
O14B Na1 O12 72.2(3) 3_666 3_666
O9 Na1 O12 154.01(17) . 3_666
O3 Na1 O12 98.61(15) . 3_666
O2 Na1 O12 93.02(15) . 3_666
O14A Na1 O8 154.5(4) 3_666 .
O14B Na1 O8 141.8(4) 3_666 .
O9 Na1 O8 69.52(14) . .
O3 Na1 O8 113.09(15) . .
O2 Na1 O8 61.54(15) . .
O12 Na1 O8 125.91(15) 3_666 .
O14A Na1 O6 70.6(4) 3_666 3_666
O14B Na1 O6 63.5(4) 3_666 3_666
O9 Na1 O6 95.01(15) . 3_666
O3 Na1 O6 155.15(15) . 3_666
O2 Na1 O6 127.66(15) . 3_666
O12 Na1 O6 66.10(14) 3_666 3_666
O8 Na1 O6 91.69(14) . 3_666
O14A Na1 C32 96.2(4) 3_666 .
O14B Na1 C32 84.0(3) 3_666 .
O9 Na1 C32 23.07(13) . .
O3 Na1 C32 115.10(15) . .
O2 Na1 C32 117.77(16) . .
O12 Na1 C32 139.92(16) 3_666 .
O8 Na1 C32 60.60(15) . .
O6 Na1 C32 74.55(14) 3_666 .
O14A Na1 C9 86.4(4) 3_666 .
O14B Na1 C9 97.9(4) 3_666 .
O9 Na1 C9 114.68(15) . .
O3 Na1 C9 22.70(13) . .
O2 Na1 C9 60.72(14) . .
O12 Na1 C9 78.68(15) 3_666 .
O8 Na1 C9 117.51(16) . .
O6 Na1 C9 143.56(15) 3_666 .
C32 Na1 C9 137.60(15) . .
O14A Na1 Co4 41.4(4) 3_666 3_666
O14B Na1 Co4 42.0(3) 3_666 3_666
O9 Na1 Co4 115.35(13) . 3_666
O3 Na1 Co4 117.45(12) . 3_666
O2 Na1 Co4 130.56(13) . 3_666
O12 Na1 Co4 38.95(10) 3_666 3_666
O8 Na1 Co4 128.77(12) . 3_666
O6 Na1 Co4 38.65(9) 3_666 3_666
C32 Na1 Co4 103.04(12) . 3_666
C9 Na1 Co4 106.27(12) . 3_666
O14A Na1 Co1 172.8(4) 3_666 .
O14B Na1 Co1 171.7(3) 3_666 .
O9 Na1 Co1 93.87(11) . .
O3 Na1 Co1 94.18(11) . .
O2 Na1 Co1 30.90(10) . .
O12 Na1 Co1 108.78(12) 3_666 .
O8 Na1 Co1 31.02(10) . .
O6 Na1 Co1 109.04(11) 3_666 .
C32 Na1 Co1 90.51(12) . .
C9 Na1 Co1 90.38(11) . .
Co4 Na1 Co1 134.34(7) 3_666 .
O11 Na2A O16A 84.9(5) . .
O11 Na2A O5 80.1(3) . .
O16A Na2A O5 95.0(4) . .
O11 Na2A O10 77.3(2) . .
O16A Na2A O10 104.1(4) . .
O5 Na2A O10 148.7(4) . .
O11 Na2A O4 147.3(3) . .
O16A Na2A O4 116.5(5) . .
O5 Na2A O4 73.96(17) . .
O10 Na2A O4 116.9(3) . .
O11 Na2A O15A 139.1(4) . 3_666
O16A Na2A O15A 87.5(5) . 3_666
O5 Na2A O15A 140.7(4) . 3_666
O10 Na2A O15A 65.8(4) . 3_666
O4 Na2A O15A 70.0(4) . 3_666
O11 Na2A O16A 122.7(3) . 3_666
O16A Na2A O16A 41.2(6) . 3_666
O5 Na2A O16A 114.9(4) . 3_666
O10 Na2A O16A 95.5(4) . 3_666
O4 Na2A O16A 86.8(3) . 3_666
O15A Na2A O16A 48.7(3) 3_666 3_666
O11 Na2A Co4 41.67(14) . .
O16A Na2A Co4 77.2(4) . .
O5 Na2A Co4 41.82(14) . .
O10 Na2A Co4 118.9(2) . .
O4 Na2A Co4 115.77(19) . .
O15A Na2A Co4 164.6(3) 3_666 .
O16A Na2A Co4 116.1(3) 3_666 .
O11 Na2A C38 64.55(18) . .
O16A Na2A C38 84.3(4) . .
O5 Na2A C38 144.6(3) . .
O10 Na2A C38 22.46(15) . .
O4 Na2A C38 137.4(3) . .
O15A Na2A C38 74.7(4) 3_666 .
O16A Na2A C38 87.5(3) 3_666 .
Co4 Na2A C38 104.6(2) . .
O11 Na2A C72A 135.9(3) . 3_666
O16A Na2A C72A 63.4(5) . 3_666
O5 Na2A C72A 129.6(4) . 3_666
O10 Na2A C72A 81.5(3) . 3_666
O4 Na2A C72A 76.8(3) . 3_666
O15A Na2A C72A 25.5(2) 3_666 3_666
O16A Na2A C72A 23.33(18) 3_666 3_666
Co4 Na2A C72A 139.5(3) . 3_666
C38 Na2A C72A 81.6(3) . 3_666
O11 Na2A Co3 112.82(18) . .
O16A Na2A Co3 106.7(4) . .
O5 Na2A Co3 155.3(2) . .
O10 Na2A Co3 35.55(13) . .
O4 Na2A Co3 85.68(18) . .
O15A Na2A Co3 33.2(3) 3_666 .
O16A Na2A Co3 76.8(3) 3_666 .
Co4 Na2A Co3 154.43(18) . .
C38 Na2A Co3 51.98(13) . .
C72A Na2A Co3 55.6(3) 3_666 .
O11 Na2A Co2 158.6(2) . .
O16A Na2A Co2 112.9(5) . .
O5 Na2A Co2 108.67(18) . .
O10 Na2A Co2 86.53(19) . .
O4 Na2A Co2 34.71(12) . .
O15A Na2A Co2 37.3(3) 3_666 .
O16A Na2A Co2 72.3(3) 3_666 .
Co4 Na2A Co2 150.48(15) . .
C38 Na2A Co2 104.04(19) . .
C72A Na2A Co2 53.0(2) 3_666 .
Co3 Na2A Co2 52.20(9) . .
O17 Na2B O10 94.2(4) . .
O17 Na2B O4 95.3(4) . .
O10 Na2B O4 129.5(2) . .
O17 Na2B O5 107.1(3) . .
O10 Na2B O5 146.4(3) . .
O4 Na2B O5 75.01(17) . .
O17 Na2B O11 107.1(4) . .
O10 Na2B O11 75.33(17) . .
O4 Na2B O11 145.7(3) . .
O5 Na2B O11 73.75(17) . .
O17 Na2B O15B 121.4(4) . 3_666
O10 Na2B O15B 67.9(3) . 3_666
O4 Na2B O15B 64.8(3) . 3_666
O5 Na2B O15B 117.9(3) . 3_666
O11 Na2B O15B 119.7(4) . 3_666
O17 Na2B O16B 171.7(5) . .
O10 Na2B O16B 93.9(4) . .
O4 Na2B O16B 80.7(3) . .
O5 Na2B O16B 64.9(4) . .
O11 Na2B O16B 73.5(3) . .
O15B Na2B O16B 63.6(4) 3_666 .
O17 Na2B Co4 111.5(3) . .
O10 Na2B Co4 111.22(18) . .
O4 Na2B Co4 110.82(18) . .
O5 Na2B Co4 36.91(11) . .
O11 Na2B Co4 36.84(11) . .
O15B Na2B Co4 127.1(3) 3_666 .
O16B Na2B Co4 63.8(3) . .
O17 Na2B Co3 90.6(3) . .
O10 Na2B Co3 38.06(11) . .
O4 Na2B Co3 92.37(15) . .
O5 Na2B Co3 158.9(2) . .
O11 Na2B Co3 112.56(16) . .
O15B Na2B Co3 41.1(2) 3_666 .
O16B Na2B Co3 96.8(4) . .
Co4 Na2B Co3 145.39(15) . .
O17 Na2B Co2 91.4(3) . .
O10 Na2B Co2 92.97(15) . .
O4 Na2B Co2 37.41(11) . .
O5 Na2B Co2 111.68(16) . .
O11 Na2B Co2 158.6(2) . .
O15B Na2B Co2 39.0(3) 3_666 .
O16B Na2B Co2 89.8(3) . .
Co4 Na2B Co2 144.45(15) . .
Co3 Na2B Co2 55.15(6) . .
C1 O1 Co1 122.9(5) . .
C7 O2 Co1 128.7(3) . .
C7 O2 Na1 123.3(3) . .
Co1 O2 Na1 106.89(19) . .
C9 O3 Co2 115.7(3) . .
C9 O3 Na1 110.7(3) . .
Co2 O3 Na1 118.35(17) . .
C15 O4 Co2 118.3(3) . .
C15 O4 Na2B 132.4(4) . .
Co2 O4 Na2B 102.00(17) . .
C15 O4 Na2A 116.7(4) . .
Co2 O4 Na2A 104.1(2) . .
C17 O5 Co4 126.5(3) . .
C17 O5 Na2A 131.5(4) . .
Co4 O5 Na2A 90.54(19) . .
C17 O5 Na2B 133.5(3) . .
Co4 O5 Na2B 98.46(17) . .
C23 O6 Co4 123.9(3) . .
C23 O6 Na1 142.9(3) . 3_666
Co4 O6 Na1 85.95(15) . 3_666
C24 O7 Co1 124.4(4) . .
C30 O8 Co1 128.6(4) . .
C30 O8 Na1 124.8(4) . .
Co1 O8 Na1 105.75(19) . .
C32 O9 Co3 115.0(4) . .
C32 O9 Na1 110.3(3) . .
Co3 O9 Na1 118.11(17) . .
C38 O10 Co3 116.9(3) . .
C38 O10 Na2B 130.8(4) . .
Co3 O10 Na2B 101.15(18) . .
C38 O10 Na2A 112.5(4) . .
Co3 O10 Na2A 104.5(2) . .
C40 O11 Co4 126.1(3) . .
C40 O11 Na2A 128.1(4) . .
Co4 O11 Na2A 92.60(18) . .
C40 O11 Na2B 133.1(4) . .
Co4 O11 Na2B 98.40(17) . .
C46 O12 Co4 124.0(3) . .
C46 O12 Na1 136.7(4) . 3_666
Co4 O12 Na1 88.73(16) . 3_666
Co3 O13 Co2 107.81(18) . .
C72A O14A Co4 138.6(12) . .
C72A O14A Na1 124.9(10) . 3_666
Co4 O14A Na1 93.7(6) . 3_666
C72A O15A Co3 143.6(12) . 3_666
C72A O15A Co2 116.4(12) . 3_666
Co3 O15A Co2 99.0(5) 3_666 3_666
C72A O15A Na2A 91.3(10) . 3_666
Co3 O15A Na2A 95.8(7) 3_666 3_666
Co2 O15A Na2A 92.2(5) 3_666 3_666
C72A O16A Na2A 132.5(11) . .
C72A O16A Na2A 85.0(9) . 3_666
Na2A O16A Na2A 138.8(6) . 3_666
O16A C72A O14A 111.7(12) . .
O16A C72A O15A 134.7(13) . .
O14A C72A O15A 113.5(12) . .
O16A C72A Na2A 71.6(9) . 3_666
O14A C72A Na2A 176.7(9) . 3_666
O15A C72A Na2A 63.2(9) . 3_666
C72B O14B Co4 134.8(12) . .
C72B O14B Na1 131.2(10) . 3_666
Co4 O14B Na1 90.6(6) . 3_666
C72B O15B Co2 142.7(11) . 3_666
C72B O15B Co3 117.7(10) . 3_666
Co2 O15B Co3 91.6(4) 3_666 3_666
C72B O15B Na2B 117.8(9) . 3_666
Co2 O15B Na2B 85.9(4) 3_666 3_666
Co3 O15B Na2B 84.0(4) 3_666 3_666
C72B O16B Na2B 130.7(11) . .
O16B C72B O14B 113.5(12) . .
O16B C72B O15B 133.6(13) . .
O14B C72B O15B 112.6(11) . .
C14 N1 C10 122.6(5) . .
C14 N1 Co2 118.7(3) . .
C10 N1 Co2 117.0(3) . .
C37 N2 C33 122.1(5) . .
C37 N2 Co3 119.6(3) . .
C33 N2 Co3 118.1(4) . .
C51 N3 C47 117.7(6) . .
C51 N3 Co1 124.1(5) . .
C47 N3 Co1 118.1(5) . .
C52 N4 C56 119.0(6) . .
C52 N4 Co1 118.7(5) . .
C56 N4 Co1 122.3(4) . .
C57 N5 C61 117.8(6) . .
C57 N5 Co2 122.3(4) . .
C61 N5 Co2 119.7(4) . .
C66 N6 C62 117.1(7) . .
C66 N6 Co3 120.3(5) . .
C62 N6 Co3 121.3(5) . .
C71B N7 C67B 116.3(14) . .
C67A N7 C71A 111.8(12) . .
C67A N7 Co4 130.3(10) . .
C71B N7 Co4 123.2(10) . .
C67B N7 Co4 118.7(11) . .
C71A N7 Co4 116.1(7) . .
O1 C1 C2 117.5(9) . .
O1 C1 C6 127.7(6) . .
C2 C1 C6 114.8(10) . .
C3 C2 C1 122.3(10) . .
C3 C2 H2A 118.8 . .
C1 C2 H2A 118.8 . .
C2 C3 C4 121.6(9) . .
C2 C3 H3A 119.2 . .
C4 C3 H3A 119.2 . .
C5 C4 C3 117.4(11) . .
C5 C4 H4A 121.3 . .
C3 C4 H4A 121.3 . .
C4 C5 C6 123.5(9) . .
C4 C5 H5A 118.3 . .
C6 C5 H5A 118.3 . .
C5 C6 C1 120.3(7) . .
C5 C6 C7 121.4(7) . .
C1 C6 C7 118.3(7) . .
O2 C7 C8 120.2(5) . .
O2 C7 C6 120.8(6) . .
C8 C7 C6 119.0(6) . .
C9 C8 C7 126.1(5) . .
C9 C8 H8A 117.0 . .
C7 C8 H8A 117.0 . .
O3 C9 C8 126.3(5) . .
O3 C9 C10 114.8(4) . .
C8 C9 C10 118.9(5) . .
O3 C9 Na1 46.6(2) . .
C8 C9 Na1 96.4(3) . .
C10 C9 Na1 130.3(3) . .
N1 C10 C11 119.8(5) . .
N1 C10 C9 112.2(4) . .
C11 C10 C9 128.0(5) . .
C10 C11 C12 118.3(5) . .
C10 C11 H11A 120.8 . .
C12 C11 H11A 120.8 . .
C13 C12 C11 120.9(5) . .
C13 C12 H12A 119.6 . .
C11 C12 H12A 119.6 . .
C12 C13 C14 118.4(5) . .
C12 C13 H13A 120.8 . .
C14 C13 H13A 120.8 . .
N1 C14 C13 120.0(5) . .
N1 C14 C15 112.6(4) . .
C13 C14 C15 127.3(5) . .
O4 C15 C16 125.9(5) . .
O4 C15 C14 113.4(4) . .
C16 C15 C14 120.7(5) . .
C15 C16 C17 126.1(5) . .
C15 C16 H16A 116.9 . .
C17 C16 H16A 116.9 . .
O5 C17 C16 122.1(5) . .
O5 C17 C18 119.6(5) . .
C16 C17 C18 118.3(4) . .
C19 C18 C23 117.6(4) . .
C19 C18 C17 118.3(5) . .
C23 C18 C17 124.1(5) . .
C20 C19 C18 121.9(6) . .
C20 C19 H19A 119.1 . .
C18 C19 H19A 119.1 . .
C21 C20 C19 119.4(6) . .
C21 C20 H20A 120.3 . .
C19 C20 H20A 120.3 . .
C22 C21 C20 120.7(5) . .
C22 C21 H21A 119.6 . .
C20 C21 H21A 119.6 . .
C21 C22 C23 122.5(5) . .
C21 C22 H22A 118.7 . .
C23 C22 H22A 118.7 . .
O6 C23 C22 118.5(5) . .
O6 C23 C18 123.6(5) . .
C22 C23 C18 117.8(5) . .
O7 C24 C29 125.4(6) . .
O7 C24 C25 115.7(7) . .
C29 C24 C25 118.7(8) . .
C26 C25 C24 120.1(9) . .
C26 C25 H25A 119.9 . .
C24 C25 H25A 119.9 . .
C27 C26 C25 122.5(7) . .
C27 C26 H26A 118.8 . .
C25 C26 H26A 118.8 . .
C26 C27 C28 118.5(9) . .
C26 C27 H27A 120.8 . .
C28 C27 H27A 120.8 . .
C27 C28 C29 121.7(9) . .
C27 C28 H28A 119.2 . .
C29 C28 H28A 119.2 . .
C24 C29 C28 118.4(6) . .
C24 C29 C30 122.1(6) . .
C28 C29 C30 119.4(7) . .
O8 C30 C31 118.2(5) . .
O8 C30 C29 120.7(6) . .
C31 C30 C29 121.1(6) . .
C32 C31 C30 126.5(6) . .
C32 C31 H31A 116.8 . .
C30 C31 H31A 116.8 . .
O9 C32 C31 125.7(6) . .
O9 C32 C33 114.8(5) . .
C31 C32 C33 119.5(5) . .
O9 C32 Na1 46.6(3) . .
C31 C32 Na1 98.6(4) . .
C33 C32 Na1 126.0(3) . .
N2 C33 C34 120.2(6) . .
N2 C33 C32 112.7(5) . .
C34 C33 C32 127.1(5) . .
C35 C34 C33 119.2(5) . .
C35 C34 H34A 120.4 . .
C33 C34 H34A 120.4 . .
C34 C35 C36 120.0(5) . .
C34 C35 H35A 120.0 . .
C36 C35 H35A 120.0 . .
C35 C36 C37 118.3(6) . .
C35 C36 H36A 120.8 . .
C37 C36 H36A 120.8 . .
N2 C37 C36 120.1(5) . .
N2 C37 C38 112.3(5) . .
C36 C37 C38 127.6(6) . .
O10 C38 C39 125.1(5) . .
O10 C38 C37 115.0(5) . .
C39 C38 C37 119.8(5) . .
O10 C38 Na2A 45.1(3) . .
C39 C38 Na2A 92.5(4) . .
C37 C38 Na2A 134.7(4) . .
C38 C39 C40 126.8(5) . .
C38 C39 H39A 116.6 . .
C40 C39 H39A 116.6 . .
O11 C40 C39 121.2(5) . .
O11 C40 C41 119.7(5) . .
C39 C40 C41 119.1(5) . .
C42 C41 C46 118.1(5) . .
C42 C41 C40 118.3(5) . .
C46 C41 C40 123.6(5) . .
C43 C42 C41 123.2(7) . .
C43 C42 H42A 118.4 . .
C41 C42 H42A 118.4 . .
C42 C43 C44 118.2(7) . .
C42 C43 H43A 120.9 . .
C44 C43 H43A 120.9 . .
C45 C44 C43 121.1(7) . .
C45 C44 H44A 119.5 . .
C43 C44 H44A 119.5 . .
C44 C45 C46 123.0(7) . .
C44 C45 H45A 118.5 . .
C46 C45 H45A 118.5 . .
O12 C46 C45 119.3(6) . .
O12 C46 C41 124.2(5) . .
C45 C46 C41 116.4(6) . .
N3 C47 C48 123.3(8) . .
N3 C47 H47A 118.3 . .
C48 C47 H47A 118.3 . .
C49 C48 C47 118.7(8) . .
C49 C48 H48A 120.6 . .
C47 C48 H48A 120.6 . .
C48 C49 C50 117.5(9) . .
C48 C49 H49A 121.3 . .
C50 C49 H49A 121.3 . .
C51 C50 C49 120.8(10) . .
C51 C50 H50A 119.6 . .
C49 C50 H50A 119.6 . .
N3 C51 C50 121.9(8) . .
N3 C51 H51A 119.0 . .
C50 C51 H51A 119.0 . .
N4 C52 C53 122.0(8) . .
N4 C52 H52A 119.0 . .
C53 C52 H52A 119.0 . .
C52 C53 C54 119.0(8) . .
C52 C53 H53A 120.5 . .
C54 C53 H53A 120.5 . .
C55 C54 C53 118.8(8) . .
C55 C54 H54A 120.6 . .
C53 C54 H54A 120.6 . .
C54 C55 C56 118.6(8) . .
C54 C55 H55A 120.7 . .
C56 C55 H55A 120.7 . .
N4 C56 C55 122.5(7) . .
N4 C56 H56A 118.8 . .
C55 C56 H56A 118.8 . .
N5 C57 C58 123.5(7) . .
N5 C57 H57A 118.3 . .
C58 C57 H57A 118.3 . .
C59 C58 C57 118.2(8) . .
C59 C58 H58A 120.9 . .
C57 C58 H58A 120.9 . .
C58 C59 C60 118.8(7) . .
C58 C59 H59A 120.6 . .
C60 C59 H59A 120.6 . .
C61 C60 C59 119.0(8) . .
C61 C60 H60A 120.5 . .
C59 C60 H60A 120.5 . .
N5 C61 C60 122.7(7) . .
N5 C61 H61A 118.6 . .
C60 C61 H61A 118.6 . .
N6 C62 C63 122.7(8) . .
N6 C62 H62A 118.7 . .
C63 C62 H62A 118.7 . .
C64 C63 C62 119.8(8) . .
C64 C63 H63A 120.1 . .
C62 C63 H63A 120.1 . .
C63 C64 C65 117.5(8) . .
C63 C64 H64A 121.3 . .
C65 C64 H64A 121.3 . .
C64 C65 C66 120.5(9) . .
C64 C65 H65A 119.7 . .
C66 C65 H65A 119.7 . .
N6 C66 C65 122.3(9) . .
N6 C66 H66A 118.8 . .
C65 C66 H66A 118.8 . .
N7 C67A C68A 127.9(18) . .
N7 C67A H67A 116.1 . .
C68A C67A H67A 116.1 . .
C69A C68A C67A 119(2) . .
C69A C68A H68A 120.4 . .
C67A C68A H68A 120.4 . .
C68A C69A C70A 120(2) . .
C68A C69A H69A 119.8 . .
C70A C69A H69A 119.8 . .
C71A C70A C69A 114.4(16) . .
C71A C70A H70A 122.8 . .
C69A C70A H70A 122.8 . .
C70A C71A N7 123.8(14) . .
C70A C71A H71A 118.1 . .
N7 C71A H71A 118.1 . .
C68B C67B N7 120(2) . .
C68B C67B H67B 120.2 . .
N7 C67B H67B 120.2 . .
C67B C68B C69B 118(3) . .
C67B C68B H68B 120.8 . .
C69B C68B H68B 120.8 . .
C70B C69B C68B 104(2) . .
C70B C69B H69B 128.0 . .
C68B C69B H69B 128.0 . .
C69B C70B C71B 132(2) . .
C69B C70B H70B 114.2 . .
C71B C70B H70B 114.2 . .
N7 C71B C70B 127.5(19) . .
N7 C71B H71B 116.2 . .
C70B C71B H71B 116.2 . .
F4 B1 F1 110.3(7) . .
F4 B1 F2 112.0(9) . .
F1 B1 F2 107.8(8) . .
F4 B1 F3 107.4(9) . .
F1 B1 F3 108.4(9) . .
F2 B1 F3 110.9(7) . .
C5S N1S C1S 113.7(8) . .
N1S C1S C2S 125.0(9) . .
N1S C1S H1SA 117.5 . .
C2S C1S H1SA 117.5 . .
C3S C2S C1S 119.4(10) . .
C3S C2S H2SA 120.3 . .
C1S C2S H2SA 120.3 . .
C2S C3S C4S 116.8(9) . .
C2S C3S H3SA 121.6 . .
C4S C3S H3SA 121.6 . .
C5S C4S C3S 117.7(11) . .
C5S C4S H4SA 121.1 . .
C3S C4S H4SA 121.1 . .
N1S C5S C4S 127.3(10) . .
N1S C5S H5SA 116.3 . .
C4S C5S H5SA 116.3 . .
C6S N2S C10S 120.0 . .
N2S C6S C7S 120.0 . .
N2S C6S H6S 120.0 . .
C7S C6S H6S 120.0 . .
C6S C7S C8S 120.0 . .
C6S C7S H7S 120.0 . .
C8S C7S H7S 120.0 . .
C9S C8S C7S 120.0 . .
C9S C8S H8S 120.0 . .
C7S C8S H8S 120.0 . .
C8S C9S C10S 120.0 . .
C8S C9S H9S 120.0 . .
C10S C9S H9S 120.0 . .
C9S C10S N2S 120.0 . .
C9S C10S H10S 120.0 . .
N2S C10S H10S 120.0 . .
C11S N3S C15S 120.0 . .
C12S C11S N3S 120.0 . .
C12S C11S H11B 120.0 . .
N3S C11S H11B 120.0 . .
C11S C12S C13S 120.0 . .
C11S C12S H12B 120.0 . .
C13S C12S H12B 120.0 . .
C12S C13S C14S 120.0 . .
C12S C13S H13B 120.0 . .
C14S C13S H13B 120.0 . .
C15S C14S C13S 120.0 . .
C15S C14S H14A 120.0 . .
C13S C14S H14A 120.0 . .
C14S C15S N3S 120.0 . .
C14S C15S H15A 120.0 . .
N3S C15S H15A 120.0 . .
C16S N4S C20S 120.0 . .
N4S C16S C17S 120.0 . .
N4S C16S H16B 120.0 . .
C17S C16S H16B 120.0 . .
C18S C17S C16S 120.0 . .
C18S C17S H17A 120.0 . .
C16S C17S H17A 120.0 . .
C19S C18S C17S 120.0 . .
C19S C18S H18A 120.0 . .
C17S C18S H18A 120.0 . .
C20S C19S C18S 120.0 . .
C20S C19S H19B 120.0 . .
C18S C19S H19B 120.0 . .
C19S C20S N4S 120.0 . .
C19S C20S H20B 120.0 . .
N4S C20S H20B 120.0 . .

loop_
_geom_bond_atom_site_label_1
_geom_bond_atom_site_label_2
_geom_bond_distance
_geom_bond_site_symmetry_2
Co1 O1 1.856(6) .
Co1 O7 1.871(5) .
Co1 O8 1.889(4) .
Co1 O2 1.893(4) .
Co1 N3 1.957(5) .
Co1 N4 1.965(5) .
Co1 Na1 3.528(2) .
Co2 O13 1.954(4) .
Co2 N1 2.039(4) .
Co2 O3 2.116(3) .
Co2 O4 2.117(4) .
Co2 O15B 2.151(14) 3_666
Co2 N5 2.178(5) .
Co2 O15A 2.185(16) 3_666
Co2 Na2B 3.408(4) .
Co2 Na2A 3.605(6) .
Co3 O13 1.949(4) .
Co3 O15A 1.958(14) 3_666
Co3 N2 2.044(4) .
Co3 O9 2.137(4) .
Co3 O10 2.138(4) .
Co3 N6 2.163(5) .
Co3 O15B 2.248(10) 3_666
Co3 Na2B 3.404(4) .
Co3 Na2A 3.562(5) .
Co4 O6 1.974(4) .
Co4 O12 1.982(4) .
Co4 O11 2.046(4) .
Co4 O5 2.049(4) .
Co4 O14A 2.088(15) .
Co4 N7 2.104(5) .
Co4 O14B 2.110(14) .
Co4 Na2A 3.073(6) .
Co4 Na1 3.153(2) 3_666
Co4 Na2B 3.375(4) .
Na1 O14A 2.231(18) 3_666
Na1 O14B 2.320(18) 3_666
Na1 O9 2.370(4) .
Na1 O3 2.408(4) .
Na1 O2 2.477(4) .
Na1 O12 2.496(5) 3_666
Na1 O8 2.511(4) .
Na1 O6 2.602(4) 3_666
Na1 C32 3.058(6) .
Na1 C9 3.100(6) .
Na1 Co4 3.153(2) 3_666
Na2A O11 2.203(7) .
Na2A O16A 2.241(14) .
Na2A O5 2.271(6) .
Na2A O10 2.365(6) .
Na2A O4 2.447(6) .
Na2A O15A 2.78(2) 3_666
Na2A O16A 2.970(18) 3_666
Na2A C38 3.086(7) .
Na2A C72A 3.118(17) 3_666
Na2B O17 2.244(10) .
Na2B O10 2.267(5) .
Na2B O4 2.267(5) .
Na2B O5 2.397(5) .
Na2B O11 2.402(5) .
Na2B O15B 2.803(14) 3_666
Na2B O16B 2.991(16) .
O1 C1 1.270(11) .
O2 C7 1.279(7) .
O3 C9 1.278(7) .
O4 C15 1.274(6) .
O5 C17 1.266(6) .
O6 C23 1.305(7) .
O6 Na1 2.602(4) 3_666
O7 C24 1.290(9) .
O8 C30 1.288(7) .
O9 C32 1.278(7) .
O10 C38 1.276(7) .
O11 C40 1.272(6) .
O12 C46 1.280(7) .
O12 Na1 2.496(5) 3_666
O14A C72A 1.310(8) .
O14A Na1 2.230(18) 3_666
O15A C72A 1.340(8) .
O15A Co3 1.958(14) 3_666
O15A Co2 2.185(16) 3_666
O15A Na2A 2.785(19) 3_666
O16A C72A 1.239(8) .
O16A Na2A 2.970(18) 3_666
C72A Na2A 3.118(17) 3_666
O14B C72B 1.313(8) .
O14B Na1 2.320(18) 3_666
O15B C72B 1.352(8) .
O15B Co2 2.151(14) 3_666
O15B Co3 2.248(10) 3_666
O15B Na2B 2.803(14) 3_666
O16B C72B 1.246(8) .
N1 C14 1.327(7) .
N1 C10 1.348(6) .
N2 C37 1.330(8) .
N2 C33 1.336(7) .
N3 C51 1.310(9) .
N3 C47 1.342(8) .
N4 C52 1.335(9) .
N4 C56 1.335(9) .
N5 C57 1.311(8) .
N5 C61 1.336(8) .
N6 C66 1.301(10) .
N6 C62 1.320(9) .
N7 C67A 1.19(2) .
N7 C71B 1.25(2) .
N7 C67B 1.35(3) .
N7 C71A 1.364(16) .
C1 C2 1.441(11) .
C1 C6 1.451(12) .
C2 C3 1.366(17) .
C2 H2A 0.9500 .
C3 C4 1.402(17) .
C3 H3A 0.9500 .
C4 C5 1.376(10) .
C4 H4A 0.9500 .
C5 C6 1.380(11) .
C5 H5A 0.9500 .
C6 C7 1.488(8) .
C7 C8 1.402(8) .
C8 C9 1.386(7) .
C8 H8A 0.9500 .
C9 C10 1.505(8) .
C10 C11 1.381(8) .
C11 C12 1.393(8) .
C11 H11A 0.9500 .
C12 C13 1.373(8) .
C12 H12A 0.9500 .
C13 C14 1.395(8) .
C13 H13A 0.9500 .
C14 C15 1.506(7) .
C15 C16 1.378(7) .
C16 C17 1.412(7) .
C16 H16A 0.9500 .
C17 C18 1.466(7) .
C18 C19 1.425(7) .
C18 C23 1.428(7) .
C19 C20 1.390(8) .
C19 H19A 0.9500 .
C20 C21 1.373(9) .
C20 H20A 0.9500 .
C21 C22 1.358(9) .
C21 H21A 0.9500 .
C22 C23 1.417(7) .
C22 H22A 0.9500 .
C24 C29 1.406(10) .
C24 C25 1.432(9) .
C25 C26 1.377(14) .
C25 H25A 0.9500 .
C26 C27 1.360(15) .
C26 H26A 0.9500 .
C27 C28 1.405(10) .
C27 H27A 0.9500 .
C28 C29 1.419(10) .
C28 H28A 0.9500 .
C29 C30 1.460(8) .
C30 C31 1.406(9) .
C31 C32 1.389(8) .
C31 H31A 0.9500 .
C32 C33 1.494(9) .
C33 C34 1.384(8) .
C34 C35 1.369(9) .
C34 H34A 0.9500 .
C35 C36 1.392(8) .
C35 H35A 0.9500 .
C36 C37 1.396(8) .
C36 H36A 0.9500 .
C37 C38 1.497(8) .
C38 C39 1.386(8) .
C39 C40 1.422(8) .
C39 H39A 0.9500 .
C40 C41 1.462(7) .
C41 C42 1.429(9) .
C41 C46 1.434(8) .
C42 C43 1.360(10) .
C42 H42A 0.9500 .
C43 C44 1.398(12) .
C43 H43A 0.9500 .
C44 C45 1.353(11) .
C44 H44A 0.9500 .
C45 C46 1.426(8) .
C45 H45A 0.9500 .
C47 C48 1.366(11) .
C47 H47A 0.9500 .
C48 C49 1.354(14) .
C48 H48A 0.9500 .
C49 C50 1.383(14) .
C49 H49A 0.9500 .
C50 C51 1.354(12) .
C50 H50A 0.9500 .
C51 H51A 0.9500 .
C52 C53 1.386(11) .
C52 H52A 0.9500 .
C53 C54 1.390(14) .
C53 H53A 0.9500 .
C54 C55 1.381(12) .
C54 H54A 0.9500 .
C55 C56 1.389(10) .
C55 H55A 0.9500 .
C56 H56A 0.9500 .
C57 C58 1.396(10) .
C57 H57A 0.9500 .
C58 C59 1.361(13) .
C58 H58A 0.9500 .
C59 C60 1.384(13) .
C59 H59A 0.9500 .
C60 C61 1.368(10) .
C60 H60A 0.9500 .
C61 H61A 0.9500 .
C62 C63 1.397(11) .
C62 H62A 0.9500 .
C63 C64 1.318(12) .
C63 H63A 0.9500 .
C64 C65 1.359(13) .
C64 H64A 0.9500 .
C65 C66 1.377(12) .
C65 H65A 0.9500 .
C66 H66A 0.9500 .
C67A C68A 1.42(3) .
C67A H67A 0.9500 .
C68A C69A 1.14(3) .
C68A H68A 0.9500 .
C69A C70A 1.42(3) .
C69A H69A 0.9500 .
C70A C71A 1.354(18) .
C70A H70A 0.9500 .
C71A H71A 0.9500 .
C67B C68B 1.29(3) .
C67B H67B 0.9500 .
C68B C69B 1.83(4) .
C68B H68B 0.9500 .
C69B C70B 1.06(3) .
C69B H69B 0.9500 .
C70B C71B 1.39(3) .
C70B H70B 0.9500 .
C71B H71B 0.9500 .
B1 F4 1.327(10) .
B1 F1 1.340(10) .
B1 F2 1.370(10) .
B1 F3 1.383(11) .
N1S C5S 1.275(11) .
N1S C1S 1.332(11) .
C1S C2S 1.357(12) .
C1S H1SA 0.9500 .
C2S C3S 1.343(15) .
C2S H2SA 0.9500 .
C3S C4S 1.388(17) .
C3S H3SA 0.9500 .
C4S C5S 1.355(14) .
C4S H4SA 0.9500 .
C5S H5SA 0.9500 .
N2S C6S 1.3900 .
N2S C10S 1.3900 .
C6S C7S 1.3900 .
C6S H6S 0.9500 .
C7S C8S 1.3900 .
C7S H7S 0.9500 .
C8S C9S 1.3900 .
C8S H8S 0.9500 .
C9S C10S 1.3900 .
C9S H9S 0.9500 .
C10S H10S 0.9500 .
N3S C11S 1.3900 .
N3S C15S 1.3900 .
C11S C12S 1.3900 .
C11S H11B 0.9500 .
C12S C13S 1.3900 .
C12S H12B 0.9500 .
C13S C14S 1.3900 .
C13S H13B 0.9500 .
C14S C15S 1.3900 .
C14S H14A 0.9500 .
C15S H15A 0.9500 .
N4S C16S 1.3900 .
N4S C20S 1.3900 .
C16S C17S 1.3900 .
C16S H16B 0.9500 .
C17S C18S 1.3900 .
C17S H17A 0.9500 .
C18S C19S 1.3900 .
C18S H18A 0.9500 .
C19S C20S 1.3900 .
C19S H19B 0.9500 .
C20S H20B 0.9500 .

loop_
_platon_squeeze_void_nr
_platon_squeeze_void_average_x
_platon_squeeze_void_average_y
_platon_squeeze_void_average_z
_platon_squeeze_void_volume
_platon_squeeze_void_count_electrons
1 0.283 -0.008 0.269 14.1 2.0
2 0.500 0.000 0.501 581.3 153.2
3 0.724 0.004 0.733 13.0 1.9
4 0.500 0.500 0.000 582.9 153.9
5 0.724 0.496 0.233 13.3 1.9
6 0.276 0.504 0.767 12.0 2.0
